data_7027899
loop_
_publ_author_name
'Al-Ktaifani, Mahmoud M.'
'Hitchcock, Peter B.'
'Nixon, John F.'

_publ_section_title
;
 Facile insertion and halogen migration reactions of the
 hexaphosphapentaprismane cage P6C4tBu4 with zerovalent and divalent
 platinum complexes
;
_journal_issue 9
_journal_name_full 'Dalton Transactions'
_journal_page_first 1132
_journal_page_last 1135
_journal_paper_doi 10.1039/b719064f
_journal_year 2008
_chemical_compound_source 'synthesis as described'
_chemical_formula_moiety 'C40 H72 Cl2 P12 Pt'
_chemical_formula_sum 'C40 H72 Cl2 P12 Pt'
_chemical_formula_weight 1190.61
_chemical_name_systematic
;
?
;
_space_group_IT_number 2
_symmetry_cell_setting triclinic
_symmetry_Int_Tables_number 2
_symmetry_space_group_name_Hall '-P 1'
_symmetry_space_group_name_H-M 'P -1'
_atom_sites_solution_hydrogens geom
_atom_sites_solution_primary direct
_atom_sites_solution_secondary difmap
_audit_conform_dict_location ftp://ftp.iucr.org/cifdics/cif_core.dic
_audit_conform_dict_name cif_core.dic
_audit_conform_dict_version 2.1
_audit_creation_date 2001-06-19T09:25:28-00:00
_audit_creation_method 'WinGX routine CIF_UPDATE'
_cell_angle_alpha 80.534(3)
_cell_angle_beta 78.741(4)
_cell_angle_gamma 66.069(4)
_cell_formula_units_Z 2
_cell_length_a 9.9079(5)
_cell_length_b 12.0315(7)
_cell_length_c 24.4729(15)
_cell_measurement_reflns_used 37063
_cell_measurement_temperature 173(2)
_cell_measurement_theta_max 22.986
_cell_measurement_theta_min 3.705
_cell_measurement_wavelength 0.71073
_cell_volume 2603.4(3)
_computing_cell_refinement 'HKL Scalepack (Otwinowski & Minor 1997)'
_computing_data_reduction 'HKL Denzo and Scalepack (Otwinowski & Minor 1997)'
_computing_molecular_graphics 'Ortep-3 for Windows (Farrugia, 1997)'
_computing_publication_material 'WinGX publication routines (Farrugia, 1999)'
_computing_structure_refinement 'SHELXL-97 (Sheldrick, 1997)'
_computing_structure_solution 'SHELXS-97 (Sheldrick, 1997)'
_diffrn_ambient_temperature 173(2)
_diffrn_measured_fraction_theta_full 0.989
_diffrn_measured_fraction_theta_max 0.989
_diffrn_measurement_device KappaCCD
_diffrn_measurement_method CCD
_diffrn_radiation_monochromator graphite
_diffrn_radiation_probe x-ray
_diffrn_radiation_type MoK\a
_diffrn_radiation_wavelength 0.71073
_diffrn_reflns_av_R_equivalents 0.0529
_diffrn_reflns_av_unetI/netI 0.0737
_diffrn_reflns_limit_h_max 10
_diffrn_reflns_limit_h_min -10
_diffrn_reflns_limit_k_max 13
_diffrn_reflns_limit_k_min -13
_diffrn_reflns_limit_l_max 26
_diffrn_reflns_limit_l_min -26
_diffrn_reflns_number 15262
_diffrn_reflns_theta_full 23.01
_diffrn_reflns_theta_max 23.01
_diffrn_reflns_theta_min 3.72
_exptl_absorpt_coefficient_mu 3.194
_exptl_absorpt_correction_T_max 0.829
_exptl_absorpt_correction_T_min 0.784
_exptl_absorpt_correction_type multi-scan
_exptl_absorpt_process_details
;
[c.f. r.h. blessing, acta cryst. (1995), a51, 33-38]
;
_exptl_crystal_colour colourless
_exptl_crystal_density_diffrn 1.519
_exptl_crystal_density_method 'not measured'
_exptl_crystal_description prism
_exptl_crystal_F_000 1208
_exptl_crystal_size_max 0.1
_exptl_crystal_size_mid 0.05
_exptl_crystal_size_min 0.05
_refine_diff_density_max 0.71
_refine_diff_density_min -1
_refine_diff_density_rms 0.114
_refine_ls_extinction_method none
_refine_ls_goodness_of_fit_ref 1.042
_refine_ls_hydrogen_treatment constr
_refine_ls_matrix_type full
_refine_ls_number_parameters 496
_refine_ls_number_reflns 7162
_refine_ls_number_restraints 0
_refine_ls_restrained_S_all 1.042
_refine_ls_R_factor_all 0.0529
_refine_ls_R_factor_gt 0.0385
_refine_ls_shift/su_max 0.001
_refine_ls_shift/su_mean 0
_refine_ls_structure_factor_coef Fsqd
_refine_ls_weighting_details 'calc w=1/[\s^2^(Fo^2^)+(0.0000P)^2^+3.6666P] where P=(Fo^2^+2Fc^2^)/3'
_refine_ls_weighting_scheme calc
_refine_ls_wR_factor_gt 0.0757
_refine_ls_wR_factor_ref 0.0809
_reflns_number_gt 6013
_reflns_number_total 7162
_reflns_threshold_expression >2sigma(I)
_cod_data_source_file b719064fsup1.cif
_cod_data_source_block jun801
_cod_original_sg_symbol_H-M P-1
_cod_database_code 7027899

loop_
_symmetry_equiv_pos_as_xyz
'x, y, z'
'-x, -y, -z'

loop_
_atom_site_label
_atom_site_type_symbol
_atom_site_fract_x
_atom_site_fract_y
_atom_site_fract_z
_atom_site_U_iso_or_equiv
_atom_site_adp_type
_atom_site_occupancy
_atom_site_symmetry_multiplicity
_atom_site_calc_flag
_atom_site_refinement_flags
Pt Pt 0.34568(3) 0.43010(2) 0.233237(10) 0.02443(9) Uani 1 1 d .
Cl1 Cl 0.46480(18) 0.38452(16) 0.14230(7) 0.0410(4) Uani 1 1 d .
Cl2 Cl 0.05657(17) 0.56804(15) 0.34745(7) 0.0379(4) Uani 1 1 d .
P1 P 0.27357(17) 0.45326(14) 0.32272(7) 0.0255(4) Uani 1 1 d .
P2 P 0.26981(16) 0.28188(14) 0.36534(7) 0.0234(4) Uani 1 1 d .
P3 P 0.43954(19) 0.39036(15) 0.42711(7) 0.0305(4) Uani 1 1 d .
P4 P 0.54758(17) 0.26745(15) 0.27170(7) 0.0299(4) Uani 1 1 d .
P5 P 0.59181(18) 0.37994(16) 0.32119(7) 0.0314(4) Uani 1 1 d .
P6 P 0.54247(17) 0.15543(14) 0.39761(7) 0.0254(4) Uani 1 1 d .
P7 P 0.15179(17) 0.58066(14) 0.19092(7) 0.0241(4) Uani 1 1 d .
P8 P 0.22598(16) 0.68888(14) 0.11931(7) 0.0251(4) Uani 1 1 d .
P9 P -0.02127(17) 0.60591(15) 0.09105(7) 0.0261(4) Uani 1 1 d .
P10 P -0.00925(17) 0.76571(15) 0.21634(7) 0.0276(4) Uani 1 1 d .
P11 P -0.16421(17) 0.69562(15) 0.19176(7) 0.0280(4) Uani 1 1 d .
P12 P -0.04161(17) 0.84076(15) 0.08585(7) 0.0267(4) Uani 1 1 d .
C1 C 0.4015(7) 0.4833(5) 0.3579(3) 0.0288(15) Uani 1 1 d .
C2 C 0.3573(6) 0.2743(5) 0.4282(2) 0.0254(14) Uani 1 1 d .
C3 C 0.4595(6) 0.1841(5) 0.3303(2) 0.0246(14) Uani 1 1 d .
C4 C 0.6163(7) 0.2790(6) 0.3887(3) 0.0320(16) Uani 1 1 d .
C5 C -0.0003(6) 0.5530(5) 0.1673(2) 0.0256(14) Uani 1 1 d .
C6 C 0.1095(6) 0.6851(5) 0.0675(2) 0.0255(14) Uani 1 1 d .
C7 C 0.0589(6) 0.8284(5) 0.1457(3) 0.0272(15) Uani 1 1 d .
C8 C -0.1668(6) 0.7569(6) 0.1162(2) 0.0264(15) Uani 1 1 d .
C9 C 0.3844(7) 0.6207(6) 0.3549(3) 0.0348(17) Uani 1 1 d .
C10 C 0.5250(9) 0.6243(7) 0.3716(3) 0.058(2) Uani 1 1 d .
H10A H 0.5368 0.5857 0.4098 0.088 Uiso 1 1 calc R
H10B H 0.5143 0.7094 0.3698 0.088 Uiso 1 1 calc R
H10C H 0.6129 0.5802 0.3458 0.088 Uiso 1 1 calc R
C11 C 0.2505(9) 0.6902(6) 0.3969(3) 0.052(2) Uani 1 1 d .
H11A H 0.2641 0.6494 0.4347 0.078 Uiso 1 1 calc R
H11B H 0.1587 0.6913 0.387 0.078 Uiso 1 1 calc R
H11C H 0.2433 0.7742 0.3957 0.078 Uiso 1 1 calc R
C12 C 0.3668(8) 0.6820(6) 0.2954(3) 0.0421(18) Uani 1 1 d .
H12A H 0.4534 0.6365 0.2694 0.063 Uiso 1 1 calc R
H12B H 0.3598 0.766 0.2937 0.063 Uiso 1 1 calc R
H12C H 0.2759 0.6827 0.2849 0.063 Uiso 1 1 calc R
C13 C 0.2700(7) 0.2490(5) 0.4855(3) 0.0284(15) Uani 1 1 d .
C14 C 0.2230(7) 0.1414(6) 0.4858(3) 0.0374(17) Uani 1 1 d .
H14A H 0.3121 0.0672 0.4785 0.056 Uiso 1 1 calc R
H14B H 0.1597 0.1599 0.4567 0.056 Uiso 1 1 calc R
H14C H 0.1675 0.1288 0.5225 0.056 Uiso 1 1 calc R
C15 C 0.3688(8) 0.2176(6) 0.5318(3) 0.0425(18) Uani 1 1 d .
H15A H 0.4575 0.1432 0.5243 0.064 Uiso 1 1 calc R
H15B H 0.3123 0.2046 0.5682 0.064 Uiso 1 1 calc R
H15C H 0.3995 0.2853 0.5324 0.064 Uiso 1 1 calc R
C16 C 0.1327(7) 0.3649(6) 0.4970(3) 0.0417(18) Uani 1 1 d .
H16A H 0.0697 0.3847 0.4677 0.063 Uiso 1 1 calc R
H16B H 0.1637 0.4324 0.4974 0.063 Uiso 1 1 calc R
H16C H 0.0762 0.3522 0.5335 0.063 Uiso 1 1 calc R
C17 C 0.4619(7) 0.0653(6) 0.3103(3) 0.0313(16) Uani 1 1 d .
C18 C 0.3803(8) 0.0997(6) 0.2588(3) 0.0396(18) Uani 1 1 d .
H18A H 0.4282 0.1422 0.229 0.059 Uiso 1 1 calc R
H18B H 0.2758 0.1533 0.269 0.059 Uiso 1 1 calc R
H18C H 0.3848 0.0253 0.2457 0.059 Uiso 1 1 calc R
C19 C 0.6243(7) -0.0225(6) 0.2942(3) 0.048(2) Uani 1 1 d .
H19A H 0.6753 0.0193 0.2652 0.073 Uiso 1 1 calc R
H19B H 0.6252 -0.0943 0.2799 0.073 Uiso 1 1 calc R
H19C H 0.6759 -0.0484 0.3272 0.073 Uiso 1 1 calc R
C20 C 0.3837(7) -0.0004(6) 0.3554(3) 0.0383(17) Uani 1 1 d .
H20A H 0.4331 -0.0233 0.3889 0.058 Uiso 1 1 calc R
H20B H 0.3886 -0.0741 0.3416 0.058 Uiso 1 1 calc R
H20C H 0.2791 0.0539 0.3648 0.058 Uiso 1 1 calc R
C21 C 0.7716(7) 0.2361(6) 0.4091(3) 0.0375(17) Uani 1 1 d .
C22 C 0.8874(7) 0.1447(7) 0.3694(3) 0.049(2) Uani 1 1 d .
H22A H 0.8905 0.1846 0.3312 0.073 Uiso 1 1 calc R
H22B H 0.8596 0.0748 0.3705 0.073 Uiso 1 1 calc R
H22C H 0.9859 0.1162 0.3813 0.073 Uiso 1 1 calc R
C23 C 0.7671(8) 0.1745(7) 0.4686(3) 0.047(2) Uani 1 1 d .
H23A H 0.693 0.2329 0.4938 0.07 Uiso 1 1 calc R
H23B H 0.8656 0.1467 0.4804 0.07 Uiso 1 1 calc R
H23C H 0.7398 0.1043 0.4699 0.07 Uiso 1 1 calc R
C24 C 0.8169(8) 0.3447(7) 0.4081(3) 0.050(2) Uani 1 1 d .
H24A H 0.8208 0.3852 0.37 0.076 Uiso 1 1 calc R
H24B H 0.9153 0.3151 0.4201 0.076 Uiso 1 1 calc R
H24C H 0.7433 0.4029 0.4335 0.076 Uiso 1 1 calc R
C25 C -0.0153(6) 0.4269(5) 0.1869(3) 0.0287(15) Uani 1 1 d .
C26 C -0.1649(7) 0.4342(6) 0.1740(3) 0.0369(17) Uani 1 1 d .
H26A H -0.2472 0.498 0.1943 0.055 Uiso 1 1 calc R
H26B H -0.1741 0.3554 0.1859 0.055 Uiso 1 1 calc R
H26C H -0.1687 0.4538 0.1337 0.055 Uiso 1 1 calc R
C27 C 0.1133(7) 0.3274(6) 0.1555(3) 0.0405(18) Uani 1 1 d .
H27A H 0.1111 0.3474 0.1151 0.061 Uiso 1 1 calc R
H27B H 0.1032 0.2488 0.1669 0.061 Uiso 1 1 calc R
H27C H 0.2082 0.322 0.1643 0.061 Uiso 1 1 calc R
C28 C -0.0157(7) 0.3985(6) 0.2501(3) 0.0383(17) Uani 1 1 d .
H28A H -0.0996 0.4632 0.2693 0.057 Uiso 1 1 calc R
H28B H 0.0781 0.3941 0.2596 0.057 Uiso 1 1 calc R
H28C H -0.0258 0.3201 0.2619 0.057 Uiso 1 1 calc R
C29 C 0.1927(7) 0.6669(6) 0.0074(3) 0.0314(16) Uani 1 1 d .
C30 C 0.2816(7) 0.7496(6) -0.0114(3) 0.0410(18) Uani 1 1 d .
H30A H 0.3329 0.7354 -0.0496 0.062 Uiso 1 1 calc R
H30B H 0.3552 0.7306 0.0139 0.062 Uiso 1 1 calc R
H30C H 0.2131 0.8354 -0.0103 0.062 Uiso 1 1 calc R
C31 C 0.0808(7) 0.6990(6) -0.0340(3) 0.0404(18) Uani 1 1 d .
H31A H 0.1348 0.687 -0.072 0.061 Uiso 1 1 calc R
H31B H 0.0116 0.7845 -0.0322 0.061 Uiso 1 1 calc R
H31C H 0.0246 0.6459 -0.024 0.061 Uiso 1 1 calc R
C32 C 0.2983(7) 0.5320(6) 0.0047(3) 0.0421(18) Uani 1 1 d .
H32A H 0.3518 0.5193 -0.0334 0.063 Uiso 1 1 calc R
H32B H 0.2402 0.4804 0.0148 0.063 Uiso 1 1 calc R
H32C H 0.3702 0.5101 0.0309 0.063 Uiso 1 1 calc R
C33 C 0.0834(7) 0.9475(6) 0.1492(3) 0.0315(16) Uani 1 1 d .
C34 C 0.1632(7) 0.9830(6) 0.0929(3) 0.0382(17) Uani 1 1 d .
H34A H 0.2595 0.9161 0.0838 0.057 Uiso 1 1 calc R
H34B H 0.1795 1.0569 0.0956 0.057 Uiso 1 1 calc R
H34C H 0.1015 0.9986 0.0635 0.057 Uiso 1 1 calc R
C35 C 0.1826(7) 0.9272(6) 0.1945(3) 0.0383(17) Uani 1 1 d .
H35A H 0.2795 0.861 0.1853 0.057 Uiso 1 1 calc R
H35B H 0.1338 0.9053 0.231 0.057 Uiso 1 1 calc R
H35C H 0.1974 1.0024 0.1958 0.057 Uiso 1 1 calc R
C36 C -0.0655(7) 1.0505(6) 0.1636(3) 0.0376(17) Uani 1 1 d .
H36A H -0.1164 1.0274 0.1994 0.056 Uiso 1 1 calc R
H36B H -0.1272 1.0666 0.1341 0.056 Uiso 1 1 calc R
H36C H -0.0492 1.1243 0.1665 0.056 Uiso 1 1 calc R
C37 C -0.3243(7) 0.8171(6) 0.0974(3) 0.0334(16) Uani 1 1 d .
C38 C -0.3136(7) 0.8442(7) 0.0340(3) 0.048(2) Uani 1 1 d .
H38A H -0.2587 0.7678 0.0164 0.072 Uiso 1 1 calc R
H38B H -0.261 0.8995 0.0214 0.072 Uiso 1 1 calc R
H38C H -0.4141 0.8827 0.0235 0.072 Uiso 1 1 calc R
C39 C -0.4103(7) 0.9364(6) 0.1250(3) 0.048(2) Uani 1 1 d .
H39A H -0.4177 0.9188 0.1658 0.072 Uiso 1 1 calc R
H39B H -0.5107 0.975 0.1143 0.072 Uiso 1 1 calc R
H39C H -0.3577 0.9917 0.1126 0.072 Uiso 1 1 calc R
C40 C -0.4058(7) 0.7293(6) 0.1151(3) 0.046(2) Uani 1 1 d .
H40A H -0.4147 0.7103 0.1558 0.069 Uiso 1 1 calc R
H40B H -0.3491 0.6537 0.0969 0.069 Uiso 1 1 calc R
H40C H -0.5055 0.7678 0.1038 0.069 Uiso 1 1 calc R

loop_
_atom_site_aniso_label
_atom_site_aniso_U_11
_atom_site_aniso_U_22
_atom_site_aniso_U_33
_atom_site_aniso_U_23
_atom_site_aniso_U_13
_atom_site_aniso_U_12
Pt 0.02726(14) 0.02474(15) 0.02271(15) -0.00173(10) -0.00705(10) -0.01010(10)
Cl1 0.0433(10) 0.0477(11) 0.0242(9) -0.0050(8) -0.0015(7) -0.0108(8)
Cl2 0.0350(9) 0.0335(9) 0.0364(10) -0.0060(8) -0.0050(7) -0.0034(7)
P1 0.0307(9) 0.0236(9) 0.0250(10) -0.0002(7) -0.0102(7) -0.0113(7)
P2 0.0240(8) 0.0225(9) 0.0250(9) -0.0017(7) -0.0063(7) -0.0092(7)
P3 0.0418(10) 0.0276(9) 0.0281(10) -0.0005(8) -0.0148(8) -0.0160(8)
P4 0.0294(9) 0.0321(10) 0.0278(10) 0.0006(8) -0.0066(7) -0.0114(8)
P5 0.0317(9) 0.0343(10) 0.0330(11) 0.0061(8) -0.0112(7) -0.0182(8)
P6 0.0263(9) 0.0242(9) 0.0278(10) 0.0002(7) -0.0082(7) -0.0110(7)
P7 0.0270(9) 0.0236(9) 0.0249(9) -0.0008(7) -0.0078(7) -0.0117(7)
P8 0.0241(8) 0.0254(9) 0.0278(10) 0.0003(7) -0.0073(7) -0.0109(7)
P9 0.0272(9) 0.0279(9) 0.0264(10) -0.0017(7) -0.0073(7) -0.0128(7)
P10 0.0316(9) 0.0276(9) 0.0269(10) -0.0026(8) -0.0051(7) -0.0144(8)
P11 0.0267(9) 0.0302(10) 0.0303(10) -0.0034(8) -0.0045(7) -0.0139(8)
P12 0.0271(9) 0.0265(9) 0.0286(10) -0.0007(7) -0.0092(7) -0.0110(7)
C1 0.038(4) 0.021(3) 0.036(4) 0.000(3) -0.019(3) -0.015(3)
C2 0.033(4) 0.020(3) 0.026(4) 0.005(3) -0.012(3) -0.013(3)
C3 0.030(3) 0.021(3) 0.023(4) -0.003(3) -0.004(3) -0.010(3)
C4 0.036(4) 0.025(4) 0.037(4) 0.005(3) -0.013(3) -0.014(3)
C5 0.029(3) 0.028(4) 0.025(4) 0.001(3) -0.009(3) -0.015(3)
C6 0.029(3) 0.027(3) 0.024(4) 0.002(3) -0.006(3) -0.014(3)
C7 0.033(4) 0.025(3) 0.031(4) 0.000(3) -0.008(3) -0.018(3)
C8 0.027(3) 0.035(4) 0.024(4) -0.002(3) -0.004(3) -0.019(3)
C9 0.050(4) 0.026(4) 0.035(4) -0.001(3) -0.021(3) -0.015(3)
C10 0.092(6) 0.035(4) 0.071(6) 0.005(4) -0.049(5) -0.035(4)
C11 0.087(6) 0.034(4) 0.044(5) -0.010(4) -0.017(4) -0.027(4)
C12 0.070(5) 0.025(4) 0.047(5) 0.010(3) -0.027(4) -0.031(4)
C13 0.035(4) 0.029(4) 0.024(4) 0.001(3) -0.003(3) -0.016(3)
C14 0.040(4) 0.037(4) 0.037(4) 0.000(3) -0.005(3) -0.019(3)
C15 0.057(5) 0.047(4) 0.024(4) 0.008(3) -0.012(3) -0.022(4)
C16 0.045(4) 0.040(4) 0.034(4) -0.003(3) -0.001(3) -0.013(3)
C17 0.036(4) 0.027(4) 0.030(4) -0.004(3) -0.008(3) -0.010(3)
C18 0.056(4) 0.023(4) 0.044(5) -0.006(3) -0.018(3) -0.013(3)
C19 0.041(4) 0.032(4) 0.060(5) -0.013(4) -0.002(4) -0.002(3)
C20 0.051(4) 0.030(4) 0.041(4) -0.007(3) -0.014(3) -0.019(3)
C21 0.036(4) 0.040(4) 0.046(5) 0.010(3) -0.023(3) -0.023(3)
C22 0.031(4) 0.057(5) 0.058(5) 0.014(4) -0.014(3) -0.019(4)
C23 0.049(4) 0.052(5) 0.052(5) 0.015(4) -0.032(4) -0.029(4)
C24 0.048(5) 0.052(5) 0.067(6) 0.015(4) -0.032(4) -0.033(4)
C25 0.031(4) 0.026(4) 0.030(4) 0.005(3) -0.008(3) -0.013(3)
C26 0.041(4) 0.041(4) 0.042(4) -0.006(3) -0.012(3) -0.026(3)
C27 0.042(4) 0.025(4) 0.060(5) -0.004(3) -0.017(4) -0.014(3)
C28 0.053(4) 0.041(4) 0.034(4) 0.007(3) -0.007(3) -0.035(4)
C29 0.034(4) 0.037(4) 0.020(4) -0.002(3) -0.002(3) -0.011(3)
C30 0.046(4) 0.041(4) 0.032(4) -0.005(3) 0.011(3) -0.020(3)
C31 0.049(4) 0.042(4) 0.025(4) -0.010(3) -0.007(3) -0.009(3)
C32 0.048(4) 0.047(4) 0.030(4) -0.002(3) -0.006(3) -0.017(4)
C33 0.032(4) 0.029(4) 0.041(4) -0.002(3) -0.013(3) -0.017(3)
C34 0.045(4) 0.035(4) 0.041(4) 0.008(3) -0.019(3) -0.021(3)
C35 0.049(4) 0.035(4) 0.040(4) 0.006(3) -0.020(3) -0.024(3)
C36 0.047(4) 0.024(4) 0.047(5) -0.003(3) -0.005(3) -0.020(3)
C37 0.024(3) 0.031(4) 0.044(4) -0.003(3) -0.010(3) -0.008(3)
C38 0.032(4) 0.061(5) 0.050(5) 0.007(4) -0.025(3) -0.012(4)
C39 0.035(4) 0.044(5) 0.065(6) -0.010(4) -0.015(4) -0.010(3)
C40 0.030(4) 0.040(4) 0.070(6) 0.004(4) -0.026(4) -0.010(3)

loop_
_atom_type_symbol
_atom_type_description
_atom_type_scat_dispersion_real
_atom_type_scat_dispersion_imag
_atom_type_scat_source
C C 0.0033 0.0016 'International Tables Vol C Tables 4.2.6.8 and 6.1.1.4'
H H 0 0 'International Tables Vol C Tables 4.2.6.8 and 6.1.1.4'
Cl Cl 0.1484 0.1585 'International Tables Vol C Tables 4.2.6.8 and 6.1.1.4'
P P 0.1023 0.0942 'International Tables Vol C Tables 4.2.6.8 and 6.1.1.4'
Pt Pt -1.7033 8.3905 'International Tables Vol C Tables 4.2.6.8 and 6.1.1.4'

loop_
_geom_angle_atom_site_label_1
_geom_angle_atom_site_label_2
_geom_angle_atom_site_label_3
_geom_angle
P1 Pt P7 103.69(6)
P1 Pt Cl1 169.79(6)
P7 Pt Cl1 86.15(6)
P1 Pt P4 79.61(6)
P7 Pt P4 176.16(6)
Cl1 Pt P4 90.65(6)
C1 P1 Cl2 109.9(2)
C1 P1 P2 103.6(2)
Cl2 P1 P2 99.92(9)
C1 P1 Pt 115.1(2)
Cl2 P1 Pt 118.01(8)
P2 P1 Pt 108.09(8)
C2 P2 C3 88.9(3)
C2 P2 P1 99.40(19)
C3 P2 P1 95.4(2)
C2 P3 C1 103.0(3)
C2 P3 C4 86.2(3)
C1 P3 C4 88.1(3)
C3 P4 P5 98.74(19)
C3 P4 Pt 105.84(18)
P5 P4 Pt 95.45(7)
C4 P5 C1 87.4(3)
C4 P5 P4 100.0(2)
C1 P5 P4 106.81(19)
C4 P6 C3 102.0(3)
C4 P6 C2 85.9(3)
C3 P6 C2 87.5(2)
C5 P7 P8 104.3(2)
C5 P7 P10 91.23(19)
P8 P7 P10 83.22(8)
C5 P7 Pt 124.2(2)
P8 P7 Pt 113.73(8)
P10 P7 Pt 131.20(8)
C6 P8 C7 87.3(3)
C6 P8 P7 99.0(2)
C7 P8 P7 87.0(2)
C6 P9 C5 104.3(3)
C6 P9 C8 87.6(3)
C5 P9 C8 86.7(3)
C7 P10 P11 99.97(19)
C7 P10 P7 86.12(19)
P11 P10 P7 79.16(8)
C8 P11 C5 87.2(3)
C8 P11 P10 101.3(2)
C5 P11 P10 90.94(18)
C8 P12 C7 103.2(3)
C8 P12 C6 86.8(3)
C7 P12 C6 87.4(3)
C9 C1 P1 117.1(4)
C9 C1 P3 115.8(4)
P1 C1 P3 114.6(3)
C9 C1 P5 112.8(4)
P1 C1 P5 100.9(3)
P3 C1 P5 91.4(3)
C13 C2 P3 114.5(4)
C13 C2 P2 115.2(4)
P3 C2 P2 116.9(3)
C13 C2 P6 122.4(4)
P3 C2 P6 93.4(3)
P2 C2 P6 91.2(3)
C17 C3 P2 112.9(4)
C17 C3 P4 110.5(4)
P2 C3 P4 114.9(3)
C17 C3 P6 113.6(4)
P2 C3 P6 91.3(3)
P4 C3 P6 112.5(3)
C21 C4 P6 113.6(4)
C21 C4 P5 116.1(4)
P6 C4 P5 115.8(3)
C21 C4 P3 121.9(5)
P6 C4 P3 93.9(3)
P5 C4 P3 92.4(3)
C25 C5 P7 118.1(4)
C25 C5 P9 113.6(4)
P7 C5 P9 113.8(3)
C25 C5 P11 117.0(4)
P7 C5 P11 98.2(3)
P9 C5 P11 92.4(3)
C29 C6 P9 115.6(4)
C29 C6 P8 114.2(4)
P9 C6 P8 118.2(3)
C29 C6 P12 120.7(4)
P9 C6 P12 92.7(3)
P8 C6 P12 91.5(3)
C33 C7 P12 113.0(4)
C33 C7 P10 111.8(4)
P12 C7 P10 117.4(3)
C33 C7 P8 118.8(4)
P12 C7 P8 92.2(3)
P10 C7 P8 102.3(3)
C37 C8 P12 114.0(4)
C37 C8 P11 115.1(4)
P12 C8 P11 117.1(3)
C37 C8 P9 122.3(4)
P12 C8 P9 92.4(3)
P11 C8 P9 92.8(3)
C12 C9 C11 110.9(6)
C12 C9 C10 108.9(6)
C11 C9 C10 107.2(6)
C12 C9 C1 110.2(5)
C11 C9 C1 110.1(6)
C10 C9 C1 109.4(5)
C16 C13 C15 109.5(5)
C16 C13 C14 110.1(5)
C15 C13 C14 108.3(5)
C16 C13 C2 107.6(5)
C15 C13 C2 109.6(5)
C14 C13 C2 111.8(5)
C20 C17 C18 107.5(5)
C20 C17 C19 109.1(5)
C18 C17 C19 108.8(5)
C20 C17 C3 112.0(5)
C18 C17 C3 109.6(5)
C19 C17 C3 109.8(5)
C23 C21 C22 109.6(6)
C23 C21 C24 108.4(6)
C22 C21 C24 109.4(6)
C23 C21 C4 110.5(5)
C22 C21 C4 107.7(5)
C24 C21 C4 111.2(5)
C27 C25 C28 111.0(5)
C27 C25 C26 109.7(5)
C28 C25 C26 107.6(5)
C27 C25 C5 109.1(5)
C28 C25 C5 110.1(5)
C26 C25 C5 109.3(5)
C31 C29 C32 108.6(5)
C31 C29 C6 110.1(5)
C32 C29 C6 108.8(5)
C31 C29 C30 107.3(5)
C32 C29 C30 110.1(5)
C6 C29 C30 111.9(5)
C36 C33 C34 109.7(5)
C36 C33 C35 109.0(5)
C34 C33 C35 107.6(5)
C36 C33 C7 109.9(5)
C34 C33 C7 109.8(5)
C35 C33 C7 110.8(5)
C38 C37 C39 109.5(6)
C38 C37 C40 107.6(6)
C39 C37 C40 110.8(6)
C38 C37 C8 111.3(5)
C39 C37 C8 108.2(5)
C40 C37 C8 109.5(5)

loop_
_geom_bond_atom_site_label_1
_geom_bond_atom_site_label_2
_geom_bond_distance
Pt P1 2.1935(16)
Pt P7 2.3196(15)
Pt Cl1 2.3447(16)
Pt P4 2.3813(16)
Cl2 P1 2.063(2)
P1 C1 1.839(6)
P1 P2 2.164(2)
P2 C2 1.880(6)
P2 C3 1.887(6)
P3 C2 1.876(6)
P3 C1 1.882(6)
P3 C4 1.900(6)
P4 C3 1.890(6)
P4 P5 2.172(2)
P5 C4 1.877(6)
P5 C1 1.927(6)
P6 C4 1.872(6)
P6 C3 1.903(6)
P6 C2 1.913(6)
P7 C5 1.879(6)
P7 P8 2.198(2)
P7 P10 2.253(2)
P8 C6 1.892(6)
P8 C7 1.913(6)
P9 C6 1.857(6)
P9 C5 1.892(6)
P9 C8 1.911(6)
P10 C7 1.883(6)
P10 P11 2.238(2)
P11 C8 1.876(6)
P11 C5 1.907(6)
P12 C8 1.875(6)
P12 C7 1.880(6)
P12 C6 1.921(6)
C1 C9 1.583(9)
C2 C13 1.553(8)
C3 C17 1.574(8)
C4 C21 1.567(8)
C5 C25 1.571(8)
C6 C29 1.541(8)
C7 C33 1.565(8)
C8 C37 1.557(8)
C9 C12 1.528(9)
C9 C11 1.539(9)
C9 C10 1.545(9)
C13 C16 1.522(8)
C13 C15 1.542(8)
C13 C14 1.541(9)
C17 C20 1.523(9)
C17 C18 1.539(8)
C17 C19 1.540(8)
C21 C23 1.523(9)
C21 C22 1.537(10)
C21 C24 1.538(9)
C25 C27 1.526(8)
C25 C28 1.528(8)
C25 C26 1.540(8)
C29 C31 1.538(8)
C29 C32 1.538(9)
C29 C30 1.543(9)
C33 C36 1.515(8)
C33 C34 1.537(9)
C33 C35 1.548(8)
C37 C38 1.523(9)
C37 C39 1.531(9)
C37 C40 1.537(9)
